data_4509080
loop_
_publ_author_name
'Fan, Yan'
'Zhao, Yunfeng'
'Ye, Ling'
'Li, Bao'
'Yang, Guangdi'
'Wang, Yue'

_publ_section_title
;
 Polymorphs and Pseudopolymorphs ofN,N-Di(n-butyl)Quinacridone: Structures
 and Solid-State Luminescence Properties
;
_journal_issue 3
_journal_name_full 'Crystal Growth &amp; Design'
_journal_page_first 1421
_journal_paper_doi 10.1021/cg800785u
_journal_volume 9
_journal_year 2009
_chemical_formula_moiety 'C28 H28 N2 O2'
_chemical_formula_sum 'C28 H28 N2 O2'
_chemical_formula_weight 424.52
_chemical_name_systematic
; 
 ? 
;
_space_group_IT_number 14
_symmetry_cell_setting monoclinic
_symmetry_space_group_name_Hall '-P 2yn'
_symmetry_space_group_name_H-M 'P 1 21/n 1'
_atom_sites_solution_hydrogens geom
_atom_sites_solution_primary direct
_atom_sites_solution_secondary difmap
_audit_creation_method SHELXL-97
_cell_angle_alpha 90.00
_cell_angle_beta 114.52(3)
_cell_angle_gamma 90.00
_cell_formula_units_Z 4
_cell_length_a 13.443(3)
_cell_length_b 11.745(2)
_cell_length_c 15.632(3)
_cell_measurement_reflns_used 11472
_cell_measurement_temperature 293(2)
_cell_measurement_theta_max 27.53
_cell_measurement_theta_min 3.14
_cell_volume 2245.5(9)
_computing_cell_refinement RAPID-AUTO
_computing_data_collection 'RAPID-AUTO (Rigaku, 1998)'
_computing_data_reduction RAPID-AUTO
_computing_molecular_graphics SHELXP97
_computing_publication_material SHELXL97
_computing_structure_refinement 'SHELXL-97 (Sheldrick, 1997)'
_computing_structure_solution 'SHELXS-97 (Sheldrick, 1990)'
_diffrn_ambient_temperature 293(2)
_diffrn_detector_area_resol_mean 10.0
_diffrn_measured_fraction_theta_full 0.996
_diffrn_measured_fraction_theta_max 0.996
_diffrn_measurement_device_type 'Rigaku RAXIS-RAPID'
_diffrn_measurement_method '\w scan'
_diffrn_radiation_monochromator graphite
_diffrn_radiation_source 'fine-focus sealed tube'
_diffrn_radiation_type MoK\a
_diffrn_radiation_wavelength 0.71073
_diffrn_reflns_av_R_equivalents 0.0402
_diffrn_reflns_av_sigmaI/netI 0.0372
_diffrn_reflns_limit_h_max 17
_diffrn_reflns_limit_h_min -17
_diffrn_reflns_limit_k_max 15
_diffrn_reflns_limit_k_min -15
_diffrn_reflns_limit_l_max 20
_diffrn_reflns_limit_l_min -20
_diffrn_reflns_number 21658
_diffrn_reflns_theta_full 27.48
_diffrn_reflns_theta_max 27.48
_diffrn_reflns_theta_min 3.13
_diffrn_standards_interval_count 0
_diffrn_standards_interval_time 0
_diffrn_standards_number 0
_exptl_absorpt_coefficient_mu 0.079
_exptl_absorpt_correction_T_max 0.9854
_exptl_absorpt_correction_T_min 0.9708
_exptl_absorpt_correction_type empirical
_exptl_absorpt_process_details
;   
Higash,T(1995) Progrom for Absorption Correcttion.
Rigaku Corporation,Tokyo,Japan. 
;
_exptl_crystal_colour red
_exptl_crystal_density_diffrn 1.256
_exptl_crystal_density_method 'not measured'
_exptl_crystal_description block
_exptl_crystal_F_000 904
_exptl_crystal_size_max 0.38
_exptl_crystal_size_mid 0.23
_exptl_crystal_size_min 0.19
_refine_diff_density_max 0.140
_refine_diff_density_min -0.157
_refine_diff_density_rms 0.031
_refine_ls_extinction_method none
_refine_ls_goodness_of_fit_ref 1.013
_refine_ls_hydrogen_treatment riding
_refine_ls_matrix_type full
_refine_ls_number_parameters 291
_refine_ls_number_reflns 5138
_refine_ls_number_restraints 0
_refine_ls_restrained_S_all 1.013
_refine_ls_R_factor_all 0.0995
_refine_ls_R_factor_gt 0.0488
_refine_ls_shift/su_max 0.000
_refine_ls_shift/su_mean 0.000
_refine_ls_structure_factor_coef Fsqd
_refine_ls_weighting_details 'calc w=1/[\s^2^(Fo^2^)+(0.0665P)^2^+0.0000P] where P=(Fo^2^+2Fc^2^)/3'
_refine_ls_weighting_scheme calc
_refine_ls_wR_factor_gt 0.1189
_refine_ls_wR_factor_ref 0.1363
_reflns_number_gt 2824
_reflns_number_total 5138
_reflns_threshold_expression >2sigma(I)
_cod_data_source_file cg800785usup1.cif
_cod_data_source_block A
_cod_depositor_comments
;
The following automatic conversions were performed:

'_symmetry_cell_setting' value 'Monoclinic' changed to 'monoclinic'
according to /home/saulius/struct/CIF-dictionaries/cif_core.dic
dictionary named 'cif_core.dic' version 2.4.2 from 2011-04-26.

Automatic conversion script
Id: cif_fix_values 1891 2012-01-12 08:04:46Z andrius 
;
_cod_original_cell_volume 2245.6(8)
_cod_original_sg_symbol_H-M P2(1)/n
_cod_database_code 4509080

loop_
_symmetry_equiv_pos_as_xyz
'x, y, z'
'-x+1/2, y+1/2, -z+1/2'
'-x, -y, -z'
'x-1/2, -y-1/2, z-1/2'

loop_
_atom_site_label
_atom_site_type_symbol
_atom_site_fract_x
_atom_site_fract_y
_atom_site_fract_z
_atom_site_U_iso_or_equiv
_atom_site_adp_type
_atom_site_occupancy
_atom_site_symmetry_multiplicity
_atom_site_calc_flag
_atom_site_refinement_flags
C1 C 0.96178(12) 0.41159(12) 0.19476(9) 0.0432(4) Uani 1 1 d .
C2 C 0.93920(14) 0.25934(13) 0.28863(10) 0.0483(4) Uani 1 1 d .
C3 C 0.97458(16) 0.19875(15) 0.37463(11) 0.0625(5) Uani 1 1 d .
H3 H 1.0405 0.2177 0.4242 0.075 Uiso 1 1 calc R
C4 C 0.91250(19) 0.11312(16) 0.38480(14) 0.0750(6) Uani 1 1 d .
H4 H 0.9370 0.0742 0.4417 0.090 Uiso 1 1 calc R
C5 C 0.81379(19) 0.08192(17) 0.31296(14) 0.0774(6) Uani 1 1 d .
H5 H 0.7729 0.0226 0.3213 0.093 Uiso 1 1 calc R
C6 C 0.77764(16) 0.13952(14) 0.22996(13) 0.0642(5) Uani 1 1 d .
H6 H 0.7113 0.1193 0.1815 0.077 Uiso 1 1 calc R
C7 C 0.83855(14) 0.22837(13) 0.21640(11) 0.0505(4) Uani 1 1 d .
C8 C 0.79535(14) 0.28885(13) 0.12720(10) 0.0500(4) Uani 1 1 d .
C9 C 0.86116(12) 0.38433(12) 0.11985(9) 0.0433(4) Uani 1 1 d .
C10 C 0.82175(12) 0.44843(13) 0.03802(9) 0.0451(4) Uani 1 1 d .
H10 H 0.7548 0.4291 -0.0100 0.054 Uiso 1 1 calc R
C11 C 0.87905(12) 0.54048(12) 0.02555(9) 0.0415(4) Uani 1 1 d .
C12 C 0.89629(12) 0.69987(13) -0.06480(10) 0.0451(4) Uani 1 1 d .
C13 C 0.85411(14) 0.76863(14) -0.14619(11) 0.0560(4) Uani 1 1 d .
H13 H 0.7873 0.7507 -0.1950 0.067 Uiso 1 1 calc R
C14 C 0.91118(16) 0.86121(16) -0.15325(13) 0.0670(5) Uani 1 1 d .
H14 H 0.8827 0.9051 -0.2077 0.080 Uiso 1 1 calc R
C15 C 1.00996(16) 0.89197(16) -0.08214(13) 0.0707(5) Uani 1 1 d .
H15 H 1.0476 0.9556 -0.0885 0.085 Uiso 1 1 calc R
C16 C 1.05149(15) 0.82762(14) -0.00244(12) 0.0603(5) Uani 1 1 d .
H16 H 1.1180 0.8479 0.0458 0.072 Uiso 1 1 calc R
C17 C 0.99605(13) 0.73149(12) 0.00824(10) 0.0468(4) Uani 1 1 d .
C18 C 1.04430(13) 0.66507(13) 0.09385(10) 0.0497(4) Uani 1 1 d .
C19 C 0.97915(12) 0.56847(12) 0.10082(9) 0.0435(4) Uani 1 1 d .
C20 C 1.01801(13) 0.50504(13) 0.18309(9) 0.0464(4) Uani 1 1 d .
H20 H 1.0838 0.5258 0.2320 0.056 Uiso 1 1 calc R
C21 C 1.10673(13) 0.37827(14) 0.35231(10) 0.0534(4) Uani 1 1 d .
H21A H 1.1552 0.4047 0.3247 0.064 Uiso 1 1 calc R
H21B H 1.1396 0.3112 0.3896 0.064 Uiso 1 1 calc R
C22 C 1.09670(14) 0.47015(15) 0.41616(11) 0.0606(5) Uani 1 1 d .
H22A H 1.0499 0.5303 0.3779 0.073 Uiso 1 1 calc R
H22B H 1.0619 0.4382 0.4541 0.073 Uiso 1 1 calc R
C23 C 1.20473(17) 0.52030(18) 0.47996(13) 0.0807(6) Uani 1 1 d .
H23A H 1.2393 0.5528 0.4421 0.097 Uiso 1 1 calc R
H23B H 1.2517 0.4601 0.5180 0.097 Uiso 1 1 calc R
C24 C 1.1942(2) 0.6117(2) 0.54422(15) 0.1149(9) Uani 1 1 d .
H24A H 1.1396 0.6658 0.5077 0.172 Uiso 1 1 calc R
H24B H 1.2631 0.6497 0.5757 0.172 Uiso 1 1 calc R
H24C H 1.1731 0.5773 0.5900 0.172 Uiso 1 1 calc R
C25 C 0.73741(12) 0.57204(14) -0.13554(9) 0.0502(4) Uani 1 1 d .
H25A H 0.7259 0.4908 -0.1332 0.060 Uiso 1 1 calc R
H25B H 0.7422 0.5885 -0.1945 0.060 Uiso 1 1 calc R
C26 C 0.64095(14) 0.63521(15) -0.13236(11) 0.0606(5) Uani 1 1 d .
H26A H 0.6332 0.6133 -0.0756 0.073 Uiso 1 1 calc R
H26B H 0.6566 0.7162 -0.1282 0.073 Uiso 1 1 calc R
C27 C 0.53455(14) 0.61478(17) -0.21475(13) 0.0704(5) Uani 1 1 d .
H27A H 0.5138 0.5356 -0.2152 0.084 Uiso 1 1 calc R
H27B H 0.5433 0.6294 -0.2723 0.084 Uiso 1 1 calc R
C28 C 0.44434(17) 0.6903(2) -0.21186(16) 0.1013(8) Uani 1 1 d .
H28A H 0.4396 0.6808 -0.1527 0.152 Uiso 1 1 calc R
H28B H 0.3759 0.6696 -0.2620 0.152 Uiso 1 1 calc R
H28C H 0.4604 0.7685 -0.2191 0.152 Uiso 1 1 calc R
N1 N 1.00138(10) 0.34676(10) 0.27683(8) 0.0476(3) Uani 1 1 d .
N2 N 0.84071(10) 0.60378(10) -0.05728(7) 0.0447(3) Uani 1 1 d .
O1 O 0.70792(11) 0.26296(10) 0.06184(8) 0.0725(4) Uani 1 1 d .
O2 O 1.13438(10) 0.68752(10) 0.15746(8) 0.0715(4) Uani 1 1 d .

loop_
_atom_site_aniso_label
_atom_site_aniso_U_11
_atom_site_aniso_U_22
_atom_site_aniso_U_33
_atom_site_aniso_U_23
_atom_site_aniso_U_13
_atom_site_aniso_U_12
C1 0.0460(9) 0.0459(8) 0.0350(7) 0.0010(6) 0.0140(7) 0.0074(7)
C2 0.0565(11) 0.0468(9) 0.0436(8) 0.0032(7) 0.0227(8) 0.0095(8)
C3 0.0750(13) 0.0588(11) 0.0513(10) 0.0117(8) 0.0240(9) 0.0111(10)
C4 0.0982(17) 0.0658(12) 0.0672(12) 0.0220(9) 0.0407(12) 0.0111(11)
C5 0.0916(16) 0.0670(12) 0.0841(14) 0.0171(11) 0.0470(13) -0.0033(11)
C6 0.0680(13) 0.0573(10) 0.0702(11) 0.0065(9) 0.0318(10) -0.0029(9)
C7 0.0575(11) 0.0475(9) 0.0500(9) 0.0020(7) 0.0259(8) 0.0067(8)
C8 0.0516(10) 0.0510(9) 0.0455(9) -0.0048(7) 0.0182(8) -0.0014(8)
C9 0.0463(9) 0.0444(8) 0.0378(8) -0.0013(6) 0.0159(7) 0.0038(7)
C10 0.0411(9) 0.0498(9) 0.0374(8) -0.0034(6) 0.0094(6) -0.0001(7)
C11 0.0416(9) 0.0444(8) 0.0342(7) -0.0002(6) 0.0114(6) 0.0057(7)
C12 0.0430(9) 0.0499(9) 0.0410(8) 0.0041(7) 0.0160(7) 0.0084(7)
C13 0.0509(11) 0.0635(11) 0.0471(9) 0.0131(8) 0.0141(8) 0.0081(8)
C14 0.0646(13) 0.0678(12) 0.0645(11) 0.0270(9) 0.0227(10) 0.0102(10)
C15 0.0678(14) 0.0630(11) 0.0767(12) 0.0202(10) 0.0254(10) -0.0021(10)
C16 0.0551(11) 0.0574(10) 0.0612(10) 0.0069(8) 0.0170(9) -0.0029(8)
C17 0.0474(10) 0.0453(9) 0.0463(8) 0.0038(7) 0.0180(7) 0.0036(7)
C18 0.0465(10) 0.0522(9) 0.0432(8) -0.0015(7) 0.0116(7) 0.0009(8)
C19 0.0446(9) 0.0444(8) 0.0372(7) 0.0004(6) 0.0128(7) 0.0041(7)
C20 0.0422(9) 0.0530(9) 0.0350(7) -0.0003(6) 0.0071(6) 0.0034(7)
C21 0.0516(10) 0.0596(10) 0.0399(8) 0.0087(7) 0.0100(7) 0.0098(8)
C22 0.0641(12) 0.0640(11) 0.0452(9) 0.0014(8) 0.0142(8) 0.0061(9)
C23 0.0801(15) 0.0751(13) 0.0713(12) -0.0103(10) 0.0160(10) -0.0120(11)
C24 0.150(3) 0.0831(16) 0.0857(16) -0.0288(13) 0.0234(16) -0.0146(16)
C25 0.0475(10) 0.0604(10) 0.0328(7) 0.0014(7) 0.0067(7) 0.0028(8)
C26 0.0488(11) 0.0744(11) 0.0524(9) -0.0012(8) 0.0148(8) 0.0029(9)
C27 0.0506(12) 0.0743(12) 0.0744(12) -0.0005(10) 0.0140(9) 0.0038(9)
C28 0.0559(14) 0.1003(17) 0.126(2) -0.0085(14) 0.0156(13) 0.0139(12)
N1 0.0484(8) 0.0496(7) 0.0376(7) 0.0046(5) 0.0107(6) 0.0045(6)
N2 0.0428(8) 0.0495(7) 0.0346(6) 0.0023(5) 0.0089(5) 0.0011(6)
O1 0.0656(9) 0.0770(9) 0.0581(7) 0.0034(6) 0.0090(6) -0.0221(7)
O2 0.0586(8) 0.0759(8) 0.0546(7) 0.0087(6) -0.0018(6) -0.0182(6)

loop_
_atom_type_symbol
_atom_type_description
_atom_type_scat_dispersion_real
_atom_type_scat_dispersion_imag
_atom_type_scat_source
C C 0.0033 0.0016 'International Tables Vol C Tables 4.2.6.8 and 6.1.1.4'
H H 0.0000 0.0000 'International Tables Vol C Tables 4.2.6.8 and 6.1.1.4'
N N 0.0061 0.0033 'International Tables Vol C Tables 4.2.6.8 and 6.1.1.4'
O O 0.0106 0.0060 'International Tables Vol C Tables 4.2.6.8 and 6.1.1.4'

loop_
_geom_angle_atom_site_label_1
_geom_angle_atom_site_label_2
_geom_angle_atom_site_label_3
_geom_angle
C20 C1 N1 122.18(13)
C20 C1 C9 117.24(13)
N1 C1 C9 120.58(14)
N1 C2 C7 121.26(13)
N1 C2 C3 121.03(15)
C7 C2 C3 117.70(16)
C4 C3 C2 120.16(18)
C3 C4 C5 121.97(17)
C6 C5 C4 118.95(19)
C5 C6 C7 121.08(19)
C6 C7 C2 120.13(15)
C6 C7 C8 119.01(16)
C2 C7 C8 120.86(15)
O1 C8 C7 122.55(16)
O1 C8 C9 121.58(14)
C7 C8 C9 115.86(14)
C10 C9 C1 120.70(14)
C10 C9 C8 118.50(14)
C1 C9 C8 120.79(13)
C9 C10 C11 122.08(14)
C10 C11 N2 122.25(13)
C10 C11 C19 117.22(13)
N2 C11 C19 120.53(13)
N2 C12 C17 120.91(13)
N2 C12 C13 120.89(14)
C17 C12 C13 118.20(15)
C14 C13 C12 120.06(16)
C13 C14 C15 122.00(16)
C16 C15 C14 118.90(18)
C15 C16 C17 121.31(17)
C16 C17 C12 119.51(14)
C16 C17 C18 119.19(15)
C12 C17 C18 121.29(14)
O2 C18 C17 122.83(15)
O2 C18 C19 121.49(14)
C17 C18 C19 115.68(14)
C20 C19 C11 120.67(14)
C20 C19 C18 118.57(14)
C11 C19 C18 120.76(13)
C1 C20 C19 122.06(14)
N1 C21 C22 112.96(13)
C23 C22 C21 113.07(15)
C22 C23 C24 112.80(19)
N2 C25 C26 112.06(12)
C27 C26 C25 114.83(14)
C26 C27 C28 111.78(16)
C2 N1 C1 120.47(13)
C2 N1 C21 121.03(12)
C1 N1 C21 118.39(13)
C12 N2 C11 120.60(12)
C12 N2 C25 119.56(12)
C11 N2 C25 119.76(13)

loop_
_geom_bond_atom_site_label_1
_geom_bond_atom_site_label_2
_geom_bond_distance
C1 C20 1.387(2)
C1 N1 1.3937(18)
C1 C9 1.410(2)
C2 N1 1.3838(19)
C2 C7 1.404(2)
C2 C3 1.417(2)
C3 C4 1.358(3)
C4 C5 1.385(3)
C5 C6 1.362(2)
C6 C7 1.396(2)
C7 C8 1.454(2)
C8 O1 1.2333(18)
C8 C9 1.462(2)
C9 C10 1.3860(19)
C10 C11 1.387(2)
C11 N2 1.3932(17)
C11 C19 1.410(2)
C12 N2 1.3852(19)
C12 C17 1.403(2)
C12 C13 1.412(2)
C13 C14 1.361(2)
C14 C15 1.380(3)
C15 C16 1.363(2)
C16 C17 1.401(2)
C17 C18 1.449(2)
C18 O2 1.2350(18)
C18 C19 1.465(2)
C19 C20 1.3872(19)
C21 N1 1.4656(19)
C21 C22 1.514(2)
C22 C23 1.500(2)
C23 C24 1.516(3)
C25 N2 1.4676(19)
C25 C26 1.513(2)
C26 C27 1.494(2)
C27 C28 1.519(3)

loop_
_geom_hbond_atom_site_label_D
_geom_hbond_atom_site_label_H
_geom_hbond_atom_site_label_A
_geom_hbond_distance_DH
_geom_hbond_distance_HA
_geom_hbond_distance_DA
_geom_hbond_angle_DHA
_geom_hbond_site_symmetry_A
C3 H3 O1 0.93 2.39 3.315(3) 170.8 4_666
C21 H21B O1 0.97 2.61 3.411(2) 140.3 4_666
C13 H13 O2 0.93 2.48 3.300(2) 147.5 4_575
